data_4305499
loop_
_publ_author_name
'Yan-Feng Yue'
'Jue Liang'
'En-Qing Gao'
'Chen-Jie Fang'
'Zheng-Guang Yan'
'Chun-Hua Yan'

_publ_contact_author_address
;
Beijing National Laboratory for Molecular Sciences, 
State Key Lab of Rare Earth Materials Chemistry and Applications & 
PKU-HKU Joint Lab on Rare Earth Materials and Bioinorganic Chemistry, 
Peking University, 
Beijing 100871, 
China
;
_publ_contact_author_email yan@pku.edu.cn
_publ_contact_author_fax 86-(10)-62754179
_publ_contact_author_name 'Prof. Chun-Hua Yan'
_publ_contact_author_phone 86-(10)-62754179
_publ_section_title
;
Supramolecular Engineering of a 2D Kagom\'e Lattice: Synthesis, Structures,
and Magnetic Properties
;
_journal_name_full 'Inorganic Chemistry'
_journal_page_first 6115
_journal_page_last 6117
_journal_paper_doi 10.1021/ic800497n
_journal_volume 47
_journal_year 2008
_chemical_formula_sum 'C44 H28 Mn3 N12 O10'
_chemical_formula_weight 1049.60
_chemical_name_systematic
; 
 ? 
;
_space_group_IT_number 19
_symmetry_cell_setting orthorhombic
_symmetry_space_group_name_Hall 'P 2ac 2ab'
_symmetry_space_group_name_H-M 'P 21 21 21'
_atom_sites_solution_hydrogens geom
_atom_sites_solution_primary direct
_atom_sites_solution_secondary difmap
_audit_creation_method SHELXL-97
_cell_angle_alpha 90.00
_cell_angle_beta 90.00
_cell_angle_gamma 90.00
_cell_formula_units_Z 4
_cell_length_a 9.8878(2)
_cell_length_b 20.1939(3)
_cell_length_c 21.1225(4)
_cell_measurement_reflns_used 30712
_cell_measurement_temperature 293(2)
_cell_measurement_theta_max 27.485
_cell_measurement_theta_min 3.395
_cell_volume 4217.60(13)
_computing_cell_refinement 'HKL Scalepack (Otwinowski & Minor, 1997)'
_computing_data_collection 'KappaCCD (Nonius B. V., 1998)'
_computing_data_reduction 'HKL Denzo (Otwinowski & Minor, 1997) & maXus (Mackay et al., 1998)'
_computing_molecular_graphics 'Bruker SHELXTL V5.1 (Sheldrick, 1998)'
_computing_publication_material 'SHELXL-97 (Sheldrick, 1997)'
_computing_structure_refinement 'SHELXL-97 (Sheldrick, 1997)'
_computing_structure_solution 'SHELXS-97 (Sheldrick, 1997)'
_diffrn_ambient_temperature 293(2)
_diffrn_measured_fraction_theta_full 0.997
_diffrn_measured_fraction_theta_max 0.997
_diffrn_radiation_monochromator graphite
_diffrn_radiation_source 'fine-focus sealed tube'
_diffrn_radiation_type MoK\a
_diffrn_radiation_wavelength 0.71073
_diffrn_reflns_av_R_equivalents 0.0625
_diffrn_reflns_av_sigmaI/netI 0.0654
_diffrn_reflns_limit_h_max 12
_diffrn_reflns_limit_h_min -12
_diffrn_reflns_limit_k_max 26
_diffrn_reflns_limit_k_min -25
_diffrn_reflns_limit_l_max 27
_diffrn_reflns_limit_l_min -27
_diffrn_reflns_number 56610
_diffrn_reflns_theta_full 27.51
_diffrn_reflns_theta_max 27.51
_diffrn_reflns_theta_min 3.47
_exptl_absorpt_coefficient_mu 0.962
_exptl_absorpt_correction_T_max 0.880
_exptl_absorpt_correction_T_min 0.799
_exptl_absorpt_correction_type empirical
_exptl_absorpt_process_details '(Blessing, 1995, 1997)'
_exptl_crystal_colour 'light yellow'
_exptl_crystal_density_diffrn 1.653
_exptl_crystal_density_method 'not measured'
_exptl_crystal_description block
_exptl_crystal_F_000 2124
_exptl_crystal_size_max 0.16
_exptl_crystal_size_mid 0.15
_exptl_crystal_size_min 0.14
_refine_diff_density_max 0.425
_refine_diff_density_min -0.250
_refine_diff_density_rms 0.051
_refine_ls_abs_structure_details 'Flack H D (1983), Acta Cryst. A39, 876-881'
_refine_ls_abs_structure_Flack 0.159(12)
_refine_ls_extinction_method none
_refine_ls_goodness_of_fit_ref 0.920
_refine_ls_hydrogen_treatment constr
_refine_ls_matrix_type full
_refine_ls_number_parameters 623
_refine_ls_number_reflns 9681
_refine_ls_number_restraints 24
_refine_ls_restrained_S_all 0.923
_refine_ls_R_factor_all 0.0804
_refine_ls_R_factor_gt 0.0379
_refine_ls_shift/su_max 0.001
_refine_ls_shift/su_mean 0.000
_refine_ls_structure_factor_coef Fsqd
_refine_ls_weighting_details 'calc w=1/[\s^2^(Fo^2^)+(0.0412P)^2^+0.0000P] where P=(Fo^2^+2Fc^2^)/3'
_refine_ls_weighting_scheme calc
_refine_ls_wR_factor_gt 0.0778
_refine_ls_wR_factor_ref 0.0861
_reflns_number_gt 5932
_reflns_number_total 9681
_reflns_threshold_expression >2sigma(I)
_cod_data_source_file ic800497n-file004_2.cif
_cod_data_source_block 1
_cod_database_code 4305499

loop_
_symmetry_equiv_pos_as_xyz
'x, y, z'
'-x+1/2, -y, z+1/2'
'-x, y+1/2, -z+1/2'
'x+1/2, -y+1/2, -z'

loop_
_atom_site_label
_atom_site_type_symbol
_atom_site_fract_x
_atom_site_fract_y
_atom_site_fract_z
_atom_site_U_iso_or_equiv
_atom_site_adp_type
_atom_site_occupancy
_atom_site_symmetry_multiplicity
_atom_site_calc_flag
_atom_site_refinement_flags
_atom_site_disorder_assembly
_atom_site_disorder_group
Mn1 Mn 0.20834(4) 0.68196(2) 0.54915(2) 0.03192(12) Uani 1 1 d . . .
Mn2 Mn 0.01573(3) 0.65209(2) 0.25109(2) 0.03287(12) Uani 1 1 d . . .
Mn3 Mn 0.28734(4) 0.82037(2) 0.04441(2) 0.03133(12) Uani 1 1 d . . .
C1 C 0.0024(3) 0.77253(16) 0.49164(16) 0.0339(10) Uani 1 1 d . . .
C2 C 0.0250(3) 0.72385(15) 0.44009(14) 0.0285(7) Uani 1 1 d . . .
C3 C -0.0242(3) 0.71380(16) 0.37974(14) 0.0286(7) Uani 1 1 d . . .
C4 C -0.1396(3) 0.73822(15) 0.34106(14) 0.0324(7) Uani 1 1 d . . .
C5 C 0.3688(4) 0.5440(2) 0.56260(17) 0.0623(11) Uani 1 1 d . . .
H5A H 0.4444 0.5708 0.5570 0.075 Uiso 1 1 calc R . .
C6 C 0.3880(6) 0.4758(3) 0.5665(2) 0.0860(15) Uani 1 1 d . . .
H6A H 0.4743 0.4577 0.5645 0.103 Uiso 1 1 calc R . .
C7 C 0.2786(7) 0.4369(2) 0.5731(2) 0.0948(18) Uani 1 1 d . . .
H7A H 0.2891 0.3911 0.5740 0.114 Uiso 1 1 calc R . .
C8 C 0.1489(6) 0.4644(2) 0.5788(2) 0.0768(14) Uani 1 1 d . . .
C9 C 0.0285(7) 0.4273(3) 0.5881(2) 0.108(2) Uani 1 1 d . . .
H9A H 0.0335 0.3813 0.5878 0.129 Uiso 1 1 calc R . .
C10 C -0.0888(7) 0.4554(4) 0.5972(3) 0.109(3) Uani 1 1 d . . .
H10A H -0.1647 0.4291 0.6038 0.131 Uiso 1 1 calc R . .
C11 C -0.1029(5) 0.5263(3) 0.59720(19) 0.0839(16) Uani 1 1 d . . .
C12 C -0.2254(6) 0.5606(4) 0.6082(3) 0.134(3) Uani 1 1 d . . .
H12A H -0.3041 0.5367 0.6163 0.161 Uiso 1 1 calc R . .
C13 C -0.2300(5) 0.6276(4) 0.6071(3) 0.127(3) Uani 1 1 d . . .
H13A H -0.3108 0.6500 0.6142 0.152 Uiso 1 1 calc R . .
C14 C -0.1080(4) 0.6628(3) 0.59498(19) 0.0921(17) Uani 1 1 d . . .
H14A H -0.1109 0.7088 0.5943 0.111 Uiso 1 1 calc R . .
C15 C 0.0120(4) 0.5669(3) 0.58599(18) 0.0581(13) Uani 1 1 d . . .
C16 C 0.1382(5) 0.53408(18) 0.57642(16) 0.0513(10) Uani 1 1 d . . .
C17 C 0.1405(3) 0.74854(15) 0.15955(14) 0.0305(7) Uani 1 1 d . . .
C18 C 0.0303(3) 0.71672(16) 0.12158(14) 0.0294(7) Uani 1 1 d . . .
C19 C -0.0262(3) 0.72508(15) 0.06195(15) 0.0290(7) Uani 1 1 d . . .
C20 C -0.0080(3) 0.77240(17) 0.00865(15) 0.0325(9) Uani 1 1 d . . .
C21 C 0.3165(3) 0.59146(17) 0.23963(18) 0.0533(10) Uani 1 1 d . . .
H21A H 0.3432 0.6356 0.2402 0.064 Uiso 1 1 calc R . .
C22 C 0.4164(3) 0.5415(2) 0.23523(18) 0.0625(11) Uani 1 1 d . . .
H22A H 0.5076 0.5526 0.2327 0.075 Uiso 1 1 calc R . .
C23 C 0.3768(4) 0.4767(2) 0.23479(17) 0.0622(11) Uani 1 1 d . . .
H23A H 0.4412 0.4433 0.2322 0.075 Uiso 1 1 calc R . .
C24 C 0.2408(3) 0.46087(17) 0.23824(16) 0.0465(8) Uani 1 1 d . . .
C25 C 0.1920(4) 0.39575(18) 0.23887(19) 0.0619(11) Uani 1 1 d . . .
H25A H 0.2530 0.3612 0.2332 0.074 Uiso 1 1 calc R . .
C26 C 0.0614(4) 0.38140(18) 0.24725(19) 0.0627(10) Uani 1 1 d . . .
H26A H 0.0334 0.3375 0.2481 0.075 Uiso 1 1 calc R . .
C27 C -0.0345(3) 0.43288(17) 0.25490(18) 0.0497(8) Uani 1 1 d . . .
C28 C -0.1734(4) 0.42042(19) 0.26696(18) 0.0607(11) Uani 1 1 d . . .
H28A H -0.2053 0.3772 0.2701 0.073 Uiso 1 1 calc R . .
C29 C -0.2595(4) 0.47294(19) 0.27390(16) 0.0585(10) Uani 1 1 d . . .
H29A H -0.3507 0.4658 0.2824 0.070 Uiso 1 1 calc R . .
C30 C -0.2092(3) 0.53826(18) 0.26805(16) 0.0513(9) Uani 1 1 d . . .
H30A H -0.2690 0.5736 0.2715 0.062 Uiso 1 1 calc R . .
C31 C 0.0072(3) 0.49904(15) 0.25206(16) 0.0365(7) Uani 1 1 d . . .
C32 C 0.1478(3) 0.51348(16) 0.24342(16) 0.0400(7) Uani 1 1 d . . .
C33 C 0.6058(4) 0.8380(3) 0.08764(16) 0.0783(14) Uani 1 1 d D . .
H33A H 0.6085 0.7920 0.0850 0.094 Uiso 1 1 calc R . .
C34 C 0.7264(5) 0.8725(4) 0.1010(2) 0.115(3) Uani 1 1 d D . .
H34A H 0.8070 0.8497 0.1073 0.138 Uiso 1 1 calc R . .
C35 C 0.7228(5) 0.9386(4) 0.1044(2) 0.115(3) Uani 1 1 d D . .
H35A H 0.8018 0.9617 0.1136 0.138 Uiso 1 1 calc R . .
C36 C 0.6023(5) 0.9742(3) 0.09428(19) 0.0884(18) Uani 1 1 d D . .
C37 C 0.5874(7) 1.0441(3) 0.0969(3) 0.116(3) Uani 1 1 d D . .
H37A H 0.6641 1.0698 0.1036 0.140 Uiso 1 1 calc R . .
C38 C 0.4697(8) 1.0740(3) 0.0903(3) 0.120(3) Uani 1 1 d D . .
H38A H 0.4651 1.1199 0.0940 0.144 Uiso 1 1 calc R . .
C39 C 0.3474(6) 1.0367(2) 0.07725(19) 0.0751(15) Uani 1 1 d D . .
C40 C 0.2182(7) 1.0647(2) 0.0717(2) 0.103(2) Uani 1 1 d D . .
H40A H 0.2076 1.1104 0.0739 0.124 Uiso 1 1 calc R . .
C41 C 0.1099(6) 1.0259(3) 0.0633(2) 0.0956(19) Uani 1 1 d D . .
H41A H 0.0237 1.0442 0.0614 0.115 Uiso 1 1 calc R . .
C42 C 0.1275(4) 0.9584(2) 0.05745(17) 0.0633(11) Uani 1 1 d D . .
H42A H 0.0518 0.9320 0.0505 0.076 Uiso 1 1 calc R . .
C43 C 0.3577(4) 0.96763(18) 0.07247(16) 0.0517(10) Uani 1 1 d D . .
C44 C 0.4850(4) 0.9355(2) 0.08134(16) 0.0509(12) Uani 1 1 d D . .
N1 N 0.1268(2) 0.67992(13) 0.44878(11) 0.0371(6) Uani 1 1 d . . .
N2 N 0.1415(2) 0.64423(13) 0.39651(12) 0.0420(7) Uani 1 1 d . . .
N3 N 0.0502(2) 0.66516(13) 0.35381(11) 0.0350(6) Uani 1 1 d . . .
N4 N 0.2475(3) 0.57291(13) 0.56647(12) 0.0417(7) Uani 1 1 d . . .
N5 N 0.0086(3) 0.6334(2) 0.58466(14) 0.0541(10) Uani 1 1 d . . .
N6 N -0.0369(2) 0.66639(13) 0.14959(10) 0.0334(6) Uani 1 1 d . . .
N7 N -0.1291(2) 0.64338(13) 0.10883(12) 0.0395(7) Uani 1 1 d . . .
N8 N -0.1235(2) 0.67881(13) 0.05575(11) 0.0354(6) Uani 1 1 d . . .
N9 N 0.1854(2) 0.57712(13) 0.24290(14) 0.0404(6) Uani 1 1 d . . .
N10 N -0.0790(2) 0.55065(12) 0.25786(13) 0.0427(7) Uani 1 1 d . . .
N11 N 0.2481(3) 0.92935(13) 0.06132(12) 0.0432(7) Uani 1 1 d D . .
N12 N 0.4885(3) 0.86861(18) 0.07864(11) 0.0492(9) Uani 1 1 d D . .
O1 O 0.0857(2) 0.77113(11) 0.53728(10) 0.0483(6) Uani 1 1 d . . .
O1W O 0.4463(3) 0.8196(2) 0.23192(18) 0.1362(13) Uani 1 1 d . . .
O2 O -0.09403(19) 0.81221(11) 0.48869(10) 0.0452(6) Uani 1 1 d . . .
O2W O 0.5591(12) 0.7021(6) 0.2897(6) 0.151(6) Uiso 0.343(8) 1 d P A 2
O2W' O 0.6198(6) 0.6915(3) 0.2155(3) 0.147(3) Uiso 0.657(8) 1 d P A 1
O3 O -0.14446(19) 0.71680(11) 0.28544(10) 0.0412(5) Uani 1 1 d . . .
O4 O -0.22499(19) 0.77720(10) 0.36394(9) 0.0415(5) Uani 1 1 d . . .
O5 O 0.1479(2) 0.73099(10) 0.21726(10) 0.0410(6) Uani 1 1 d . . .
O6 O 0.21941(18) 0.78973(10) 0.13497(9) 0.0393(5) Uani 1 1 d . . .
O7 O 0.08865(19) 0.81237(11) 0.00849(10) 0.0432(6) Uani 1 1 d . . .
O8 O -0.0978(2) 0.77072(10) -0.03417(10) 0.0447(6) Uani 1 1 d . . .

loop_
_atom_site_aniso_label
_atom_site_aniso_U_11
_atom_site_aniso_U_22
_atom_site_aniso_U_33
_atom_site_aniso_U_23
_atom_site_aniso_U_13
_atom_site_aniso_U_12
Mn1 0.0332(2) 0.0312(3) 0.0313(3) 0.0010(2) -0.0049(2) -0.0018(2)
Mn2 0.0404(2) 0.0335(2) 0.0247(2) 0.0000(3) 0.0031(2) 0.0010(2)
Mn3 0.0322(2) 0.0293(3) 0.0325(3) -0.0011(2) 0.0044(2) -0.0018(2)
C1 0.041(2) 0.025(2) 0.035(2) -0.0028(17) 0.0015(14) -0.0014(14)
C2 0.0293(14) 0.028(2) 0.0280(18) 0.0005(15) 0.0002(14) -0.0008(14)
C3 0.0276(14) 0.0265(19) 0.0317(18) 0.0001(15) 0.0018(14) 0.0024(15)
C4 0.0348(16) 0.0329(19) 0.0295(19) 0.0037(15) 0.0060(14) -0.0007(15)
C5 0.085(3) 0.054(3) 0.048(2) 0.016(2) 0.004(2) 0.024(2)
C6 0.130(4) 0.069(4) 0.059(3) 0.016(3) 0.017(3) 0.043(3)
C7 0.194(6) 0.047(3) 0.044(3) -0.001(2) 0.003(4) 0.020(4)
C8 0.143(4) 0.049(3) 0.038(3) 0.004(2) -0.006(3) -0.032(3)
C9 0.191(6) 0.075(4) 0.058(4) 0.000(3) -0.025(5) -0.072(5)
C10 0.136(5) 0.116(6) 0.076(4) 0.034(4) -0.039(4) -0.102(5)
C11 0.074(3) 0.130(5) 0.047(3) 0.024(3) -0.016(2) -0.060(3)
C12 0.071(4) 0.262(10) 0.069(4) 0.074(5) -0.024(3) -0.081(6)
C13 0.039(3) 0.238(9) 0.102(4) 0.079(5) 0.018(3) 0.002(4)
C14 0.056(2) 0.137(5) 0.083(3) 0.051(3) 0.021(2) 0.019(3)
C15 0.057(3) 0.082(4) 0.036(2) 0.011(2) -0.0142(17) -0.036(3)
C16 0.084(3) 0.039(2) 0.031(2) 0.0014(17) -0.0038(19) -0.018(2)
C17 0.0309(15) 0.0322(17) 0.0284(18) -0.0021(15) 0.0029(14) 0.0045(15)
C18 0.0281(14) 0.031(2) 0.0289(18) -0.0011(15) 0.0017(15) -0.0031(16)
C19 0.0282(14) 0.026(2) 0.0327(18) -0.0016(15) -0.0010(14) -0.0029(14)
C20 0.033(2) 0.035(3) 0.0293(19) -0.0005(17) 0.0011(13) 0.0001(14)
C21 0.048(2) 0.063(2) 0.049(2) 0.001(2) 0.0028(18) 0.0020(17)
C22 0.046(2) 0.078(3) 0.064(3) -0.008(2) -0.0026(19) 0.012(2)
C23 0.066(2) 0.067(3) 0.053(3) -0.011(2) 0.004(2) 0.025(2)
C24 0.0483(19) 0.052(2) 0.040(2) -0.0041(18) 0.0002(17) 0.0130(17)
C25 0.069(3) 0.050(2) 0.067(3) -0.015(2) 0.006(2) 0.0108(19)
C26 0.094(3) 0.038(2) 0.057(3) -0.005(2) -0.002(3) 0.001(2)
C27 0.0678(19) 0.039(2) 0.042(2) 0.001(2) -0.006(2) -0.0061(18)
C28 0.071(2) 0.053(2) 0.058(3) 0.014(2) -0.010(2) -0.016(2)
C29 0.054(2) 0.071(3) 0.050(2) 0.014(2) -0.0080(17) -0.024(2)
C30 0.0452(19) 0.064(2) 0.045(2) 0.0037(18) -0.0091(17) -0.0040(19)
C31 0.0497(19) 0.0315(17) 0.0284(15) 0.003(2) -0.0032(15) 0.0021(14)
C32 0.0458(16) 0.043(2) 0.0305(18) -0.0068(18) -0.0022(17) 0.0051(16)
C33 0.047(2) 0.121(4) 0.068(3) -0.039(3) -0.013(2) 0.012(3)
C34 0.044(3) 0.215(8) 0.085(4) -0.072(5) -0.007(2) 0.001(4)
C35 0.050(3) 0.229(8) 0.066(3) -0.051(5) 0.015(3) -0.055(5)
C36 0.098(4) 0.127(5) 0.040(2) -0.023(3) 0.016(2) -0.072(4)
C37 0.179(7) 0.117(7) 0.054(3) -0.028(4) 0.028(4) -0.118(5)
C38 0.247(8) 0.050(4) 0.063(4) -0.005(3) 0.032(6) -0.063(5)
C39 0.160(5) 0.028(3) 0.037(2) -0.0035(19) 0.002(3) -0.024(3)
C40 0.226(7) 0.035(3) 0.049(3) 0.001(2) 0.006(4) 0.041(4)
C41 0.157(5) 0.072(4) 0.057(3) -0.016(3) -0.020(3) 0.060(4)
C42 0.082(3) 0.060(3) 0.048(2) -0.010(2) -0.007(2) 0.031(2)
C43 0.083(3) 0.040(3) 0.032(2) -0.0021(18) 0.0085(19) -0.017(2)
C44 0.054(3) 0.067(3) 0.031(2) -0.012(2) 0.0129(16) -0.030(2)
N1 0.0417(14) 0.0389(16) 0.0308(15) -0.0030(14) -0.0062(11) 0.0073(13)
N2 0.0418(14) 0.0473(18) 0.0370(17) -0.0046(14) -0.0058(13) 0.0148(14)
N3 0.0366(13) 0.0387(18) 0.0297(14) -0.0018(13) -0.0035(12) 0.0057(13)
N4 0.0559(17) 0.0370(16) 0.0323(16) 0.0029(13) -0.0034(13) -0.0020(16)
N5 0.041(2) 0.073(3) 0.048(2) 0.015(2) 0.0010(13) -0.0005(16)
N6 0.0353(12) 0.0369(17) 0.0279(13) 0.0030(13) -0.0005(12) -0.0089(13)
N7 0.0418(14) 0.0414(17) 0.0354(17) 0.0044(14) -0.0068(12) -0.0128(13)
N8 0.0404(13) 0.0363(16) 0.0295(14) 0.0026(13) -0.0052(11) -0.0067(13)
N9 0.0362(14) 0.0479(17) 0.0370(16) -0.0017(15) 0.0008(13) -0.0047(12)
N10 0.0460(15) 0.0511(18) 0.0309(16) 0.0037(14) 0.0022(13) -0.0030(14)
N11 0.0568(17) 0.0340(16) 0.0390(17) -0.0029(13) 0.0044(14) 0.0009(16)
N12 0.0379(18) 0.068(3) 0.0420(18) -0.0148(18) 0.0043(12) -0.0035(15)
O1 0.0619(14) 0.0421(15) 0.0411(15) -0.0113(12) -0.0206(12) 0.0164(12)
O1W 0.105(2) 0.168(4) 0.136(3) -0.024(3) -0.008(2) 0.016(3)
O2 0.0431(11) 0.0441(14) 0.0484(14) -0.0128(12) -0.0119(10) 0.0148(12)
O3 0.0416(11) 0.0530(14) 0.0289(13) -0.0088(11) -0.0049(10) 0.0139(11)
O4 0.0404(11) 0.0515(14) 0.0327(12) -0.0009(11) 0.0015(10) 0.0171(11)
O5 0.0449(11) 0.0458(14) 0.0322(14) 0.0060(11) -0.0058(10) -0.0114(11)
O6 0.0396(11) 0.0454(13) 0.0330(12) -0.0001(10) 0.0026(10) -0.0171(11)
O7 0.0367(11) 0.0450(14) 0.0480(14) 0.0150(12) -0.0067(10) -0.0120(11)
O8 0.0517(13) 0.0393(14) 0.0429(15) 0.0108(11) -0.0168(11) -0.0121(11)

loop_
_atom_type_symbol
_atom_type_description
_atom_type_scat_dispersion_real
_atom_type_scat_dispersion_imag
_atom_type_scat_source
C C 0.0033 0.0016 'International Tables Vol C Tables 4.2.6.8 and 6.1.1.4'
H H 0.0000 0.0000 'International Tables Vol C Tables 4.2.6.8 and 6.1.1.4'
N N 0.0061 0.0033 'International Tables Vol C Tables 4.2.6.8 and 6.1.1.4'
O O 0.0106 0.0060 'International Tables Vol C Tables 4.2.6.8 and 6.1.1.4'
Mn Mn 0.3368 0.7283 'International Tables Vol C Tables 4.2.6.8 and 6.1.1.4'

loop_
_geom_angle_atom_site_label_1
_geom_angle_atom_site_label_2
_geom_angle_atom_site_label_3
_geom_angle
_geom_angle_site_symmetry_1
_geom_angle_site_symmetry_3
_geom_angle_publ_flag
O2 Mn1 O4 91.04(8) 4_566 4_566 ?
O2 Mn1 O1 115.06(9) 4_566 . ?
O4 Mn1 O1 87.21(8) 4_566 . ?
O2 Mn1 N4 87.55(9) 4_566 . ?
O4 Mn1 N4 100.68(9) 4_566 . ?
O1 Mn1 N4 156.10(10) . . ?
O2 Mn1 N1 88.64(8) 4_566 . ?
O4 Mn1 N1 158.10(9) 4_566 . ?
O1 Mn1 N1 73.17(9) . . ?
N4 Mn1 N1 101.19(9) . . ?
O2 Mn1 N5 158.22(11) 4_566 . ?
O4 Mn1 N5 98.56(10) 4_566 . ?
O1 Mn1 N5 85.05(11) . . ?
N4 Mn1 N5 71.53(11) . . ?
N1 Mn1 N5 89.54(10) . . ?
O3 Mn2 O5 96.11(9) . . ?
O3 Mn2 N3 73.37(8) . . ?
O5 Mn2 N3 98.15(9) . . ?
O3 Mn2 N6 94.19(9) . . ?
O5 Mn2 N6 74.30(8) . . ?
N3 Mn2 N6 164.94(9) . . ?
O3 Mn2 N10 102.81(9) . . ?
O5 Mn2 N10 158.82(9) . . ?
N3 Mn2 N10 96.33(10) . . ?
N6 Mn2 N10 94.70(10) . . ?
O3 Mn2 N9 164.71(9) . . ?
O5 Mn2 N9 91.13(8) . . ?
N3 Mn2 N9 92.32(10) . . ?
N6 Mn2 N9 100.73(10) . . ?
N10 Mn2 N9 72.88(8) . . ?
O7 Mn3 O6 90.41(8) . . ?
O7 Mn3 O8 112.70(9) . 4_565 ?
O6 Mn3 O8 90.48(8) . 4_565 ?
O7 Mn3 N11 88.38(9) . . ?
O6 Mn3 N11 94.99(9) . . ?
O8 Mn3 N11 158.21(9) 4_565 . ?
O7 Mn3 N8 91.53(8) . 4_565 ?
O6 Mn3 N8 163.13(9) . 4_565 ?
O8 Mn3 N8 73.33(9) 4_565 4_565 ?
N11 Mn3 N8 101.81(9) . 4_565 ?
O7 Mn3 N12 159.64(11) . . ?
O6 Mn3 N12 96.46(8) . . ?
O8 Mn3 N12 86.46(10) 4_565 . ?
N11 Mn3 N12 71.98(11) . . ?
N8 Mn3 N12 87.43(8) 4_565 . ?
O2 C1 O1 123.3(3) . . ?
O2 C1 C2 120.2(3) . . ?
O1 C1 C2 116.5(3) . . ?
N1 C2 C3 106.9(3) . . ?
N1 C2 C1 116.5(3) . . ?
C3 C2 C1 136.3(3) . . ?
N3 C3 C2 106.9(3) . . ?
N3 C3 C4 116.0(3) . . ?
C2 C3 C4 136.8(3) . . ?
O4 C4 O3 123.6(3) . . ?
O4 C4 C3 120.9(3) . . ?
O3 C4 C3 115.5(3) . . ?
N4 C5 C6 123.4(4) . . ?
C7 C6 C5 118.4(5) . . ?
C6 C7 C8 120.8(4) . . ?
C7 C8 C16 117.4(5) . . ?
C7 C8 C9 124.6(5) . . ?
C16 C8 C9 118.0(5) . . ?
C10 C9 C8 122.3(6) . . ?
C9 C10 C11 121.3(6) . . ?
C12 C11 C15 115.4(5) . . ?
C12 C11 C10 124.8(5) . . ?
C15 C11 C10 119.8(5) . . ?
C13 C12 C11 121.0(5) . . ?
C12 C13 C14 118.3(6) . . ?
N5 C14 C13 123.2(5) . . ?
N5 C15 C11 124.1(5) . . ?
N5 C15 C16 118.9(3) . . ?
C11 C15 C16 117.0(5) . . ?
N4 C16 C8 121.6(4) . . ?
N4 C16 C15 116.8(3) . . ?
C8 C16 C15 121.5(4) . . ?
O6 C17 O5 123.1(3) . . ?
O6 C17 C18 121.1(3) . . ?
O5 C17 C18 115.8(3) . . ?
N6 C18 C19 106.9(3) . . ?
N6 C18 C17 116.5(3) . . ?
C19 C18 C17 136.6(3) . . ?
N8 C19 C18 106.9(3) . . ?
N8 C19 C20 117.3(3) . . ?
C18 C19 C20 135.7(3) . . ?
O7 C20 O8 123.4(3) . . ?
O7 C20 C19 120.6(3) . . ?
O8 C20 C19 116.0(3) . . ?
N9 C21 C22 122.0(3) . . ?
C23 C22 C21 118.9(3) . . ?
C22 C23 C24 120.0(3) . . ?
C23 C24 C25 123.5(3) . . ?
C23 C24 C32 117.6(3) . . ?
C25 C24 C32 118.8(3) . . ?
C26 C25 C24 122.6(3) . . ?
C25 C26 C27 120.2(4) . . ?
C31 C27 C26 119.9(3) . . ?
C31 C27 C28 117.5(3) . . ?
C26 C27 C28 122.6(3) . . ?
C29 C28 C27 119.0(3) . . ?
C28 C29 C30 119.6(3) . . ?
N10 C30 C29 122.1(3) . . ?
N10 C31 C27 123.1(3) . . ?
N10 C31 C32 117.8(3) . . ?
C27 C31 C32 119.1(3) . . ?
N9 C32 C24 122.8(3) . . ?
N9 C32 C31 117.8(3) . . ?
C24 C32 C31 119.3(3) . . ?
N12 C33 C34 122.5(5) . . ?
C35 C34 C33 118.8(5) . . ?
C34 C35 C36 121.6(5) . . ?
C35 C36 C37 126.1(5) . . ?
C35 C36 C44 116.0(5) . . ?
C37 C36 C44 117.9(6) . . ?
C38 C37 C36 122.9(6) . . ?
C37 C38 C39 121.1(6) . . ?
C40 C39 C43 117.5(4) . . ?
C40 C39 C38 124.5(5) . . ?
C43 C39 C38 118.0(5) . . ?
C41 C40 C39 120.3(4) . . ?
C40 C41 C42 119.3(5) . . ?
N11 C42 C41 122.9(4) . . ?
N11 C43 C39 121.5(4) . . ?
N11 C43 C44 118.0(3) . . ?
C39 C43 C44 120.4(4) . . ?
N12 C44 C36 122.3(4) . . ?
N12 C44 C43 118.1(3) . . ?
C36 C44 C43 119.6(5) . . ?
N2 N1 C2 108.9(2) . . ?
N2 N1 Mn1 138.48(19) . . ?
C2 N1 Mn1 112.27(19) . . ?
N1 N2 N3 108.3(2) . . ?
N2 N3 C3 108.9(2) . . ?
N2 N3 Mn2 136.4(2) . . ?
C3 N3 Mn2 113.73(19) . . ?
C5 N4 C16 118.2(3) . . ?
C5 N4 Mn1 124.6(2) . . ?
C16 N4 Mn1 116.9(2) . . ?
C14 N5 C15 118.0(4) . . ?
C14 N5 Mn1 127.3(3) . . ?
C15 N5 Mn1 114.0(2) . . ?
N7 N6 C18 108.4(2) . . ?
N7 N6 Mn2 137.26(19) . . ?
C18 N6 Mn2 113.89(19) . . ?
N8 N7 N6 109.1(2) . . ?
N7 N8 C19 108.7(2) . . ?
N7 N8 Mn3 139.93(19) . 4_465 ?
C19 N8 Mn3 111.05(19) . 4_465 ?
C21 N9 C32 118.7(3) . . ?
C21 N9 Mn2 125.5(2) . . ?
C32 N9 Mn2 115.82(17) . . ?
C30 N10 C31 118.7(3) . . ?
C30 N10 Mn2 125.7(2) . . ?
C31 N10 Mn2 115.61(17) . . ?
C42 N11 C43 118.5(3) . . ?
C42 N11 Mn3 124.9(3) . . ?
C43 N11 Mn3 116.5(2) . . ?
C33 N12 C44 118.8(3) . . ?
C33 N12 Mn3 126.5(3) . . ?
C44 N12 Mn3 114.1(2) . . ?
C1 O1 Mn1 117.8(2) . . ?
C1 O2 Mn1 139.6(2) . 4_466 ?
C4 O3 Mn2 119.46(19) . . ?
C4 O4 Mn1 142.2(2) . 4_466 ?
C17 O5 Mn2 118.92(19) . . ?
C17 O6 Mn3 139.90(19) . . ?
C20 O7 Mn3 139.4(2) . . ?
C20 O8 Mn3 117.4(2) . 4_465 ?

loop_
_geom_bond_atom_site_label_1
_geom_bond_atom_site_label_2
_geom_bond_distance
_geom_bond_site_symmetry_2
_geom_bond_publ_flag
Mn1 O2 2.1146(19) 4_566 ?
Mn1 O4 2.118(2) 4_566 ?
Mn1 O1 2.185(2) . ?
Mn1 N4 2.266(3) . ?
Mn1 N1 2.269(2) . ?
Mn1 N5 2.329(3) . ?
Mn2 O3 2.178(2) . ?
Mn2 O5 2.181(2) . ?
Mn2 N3 2.212(2) . ?
Mn2 N6 2.225(2) . ?
Mn2 N10 2.257(2) . ?
Mn2 N9 2.266(2) . ?
Mn3 O7 2.1122(19) . ?
Mn3 O6 2.120(2) . ?
Mn3 O8 2.173(2) 4_565 ?
Mn3 N11 2.263(3) . ?
Mn3 N8 2.292(2) 4_565 ?
Mn3 N12 2.330(3) . ?
C1 O2 1.247(3) . ?
C1 O1 1.268(4) . ?
C1 C2 1.484(4) . ?
C2 N1 1.354(4) . ?
C2 C3 1.379(4) . ?
C3 N3 1.344(4) . ?
C3 C4 1.487(4) . ?
C4 O4 1.251(3) . ?
C4 O3 1.253(3) . ?
C5 N4 1.337(4) . ?
C5 C6 1.391(5) . ?
C6 C7 1.344(6) . ?
C7 C8 1.403(7) . ?
C8 C16 1.411(6) . ?
C8 C9 1.421(7) . ?
C9 C10 1.305(8) . ?
C10 C11 1.438(8) . ?
C11 C12 1.415(8) . ?
C11 C15 1.421(5) . ?
C12 C13 1.353(9) . ?
C13 C14 1.424(6) . ?
C14 N5 1.315(4) . ?
C15 N5 1.343(5) . ?
C15 C16 1.427(6) . ?
C16 N4 1.352(4) . ?
C17 O6 1.253(3) . ?
C17 O5 1.272(3) . ?
C17 C18 1.498(4) . ?
C18 N6 1.350(4) . ?
C18 C19 1.388(4) . ?
C19 N8 1.347(4) . ?
C19 C20 1.488(4) . ?
C20 O7 1.251(3) . ?
C20 O8 1.268(3) . ?
C21 N9 1.330(3) . ?
C21 C22 1.415(4) . ?
C22 C23 1.366(5) . ?
C23 C24 1.384(5) . ?
C24 C25 1.401(5) . ?
C24 C32 1.409(4) . ?
C25 C26 1.335(5) . ?
C26 C27 1.417(5) . ?
C27 C31 1.399(4) . ?
C27 C28 1.419(4) . ?
C28 C29 1.368(5) . ?
C29 C30 1.415(4) . ?
C30 N10 1.329(4) . ?
C31 N10 1.352(3) . ?
C31 C32 1.432(4) . ?
C32 N9 1.338(4) . ?
C33 N12 1.328(4) . ?
C33 C34 1.409(6) . ?
C34 C35 1.338(7) . ?
C35 C36 1.407(7) . ?
C36 C37 1.419(8) . ?
C36 C44 1.425(5) . ?
C37 C38 1.319(8) . ?
C38 C39 1.452(7) . ?
C39 C40 1.402(6) . ?
C39 C43 1.402(5) . ?
C40 C41 1.339(6) . ?
C41 C42 1.379(5) . ?
C42 N11 1.332(4) . ?
C43 N11 1.352(4) . ?
C43 C44 1.428(5) . ?
C44 N12 1.353(5) . ?
N1 N2 1.326(3) . ?
N2 N3 1.344(3) . ?
N6 N7 1.338(3) . ?
N7 N8 1.331(3) . ?
N8 Mn3 2.292(2) 4_465 ?
O2 Mn1 2.1145(19) 4_466 ?
O4 Mn1 2.118(2) 4_466 ?
O8 Mn3 2.173(2) 4_465 ?
